data_1540962
loop_
_publ_author_name
'Shepelev, Yu.F.'
'Anderson, A.A.'
'Smolin, Yu.I.'

_publ_section_title
;
 Crystal structure of a partially lithium-exchanged X zeolite in hydrated
 (25 C) and dehydrated (275 C) states
;
_journal_name_full Zeolites
_journal_page_first 61
_journal_page_last 63
_journal_volume 10
_journal_year 1990
_chemical_formula_sum 'Al92 H17.28 Li41.28 Na24.32 O392.64 Si100'
_chemical_name_systematic 'Li41.28 Na24.32 (Al92 Si100 O384) (H2 O)8.64'
_space_group_IT_number 203
_symmetry_space_group_name_Hall '-F 2uv 2vw 3'
_symmetry_space_group_name_H-M 'F d -3 :2'
_cell_angle_alpha 90
_cell_angle_beta 90
_cell_angle_gamma 90
_cell_formula_units_Z 1
_cell_length_a 24.75
_cell_length_b 24.75
_cell_length_c 24.75
_cell_volume 15160.922
_citation_journal_id_ASTM ZEOLD3
_cod_data_source_file Shepelev_ZEOLD3_1990_1377.cif
_cod_data_source_block H17.28Al92Li41.28Na24.32O392.64Si100
_cod_original_cell_volume 15160.92
_cod_original_formula_sum 'H17.28 Al92 Li41.28 Na24.32 O392.64 Si100'
_cod_database_code 1540962

loop_
_symmetry_equiv_pos_as_xyz
x,y,z
-x+1/4,-y+1/4,z
x,-y+1/4,-z+1/4
-x+1/4,y,-z+1/4
z,x,y
-z+1/4,-x+1/4,y
z,-x+1/4,-y+1/4
-z+1/4,x,-y+1/4
y,z,x
y,-z+1/4,-x+1/4
-y+1/4,z,-x+1/4
-y+1/4,-z+1/4,x
-x,-y,-z
x-1/4,y-1/4,-z
-x,y-1/4,z-1/4
x-1/4,-y,z-1/4
-z,-x,-y
z-1/4,x-1/4,-y
-z,x-1/4,y-1/4
z-1/4,-x,y-1/4
-y,-z,-x
-y,z-1/4,x-1/4
y-1/4,-z,x-1/4
y-1/4,z-1/4,-x
x,y+1/2,z+1/2
-x+1/4,-y+3/4,z+1/2
x,-y+3/4,-z+3/4
-x+1/4,y+1/2,-z+3/4
z,x+1/2,y+1/2
-z+1/4,-x+3/4,y+1/2
z,-x+3/4,-y+3/4
-z+1/4,x+1/2,-y+3/4
y,z+1/2,x+1/2
y,-z+3/4,-x+3/4
-y+1/4,z+1/2,-x+3/4
-y+1/4,-z+3/4,x+1/2
-x,-y+1/2,-z+1/2
x-1/4,y+1/4,-z+1/2
-x,y+1/4,z+1/4
x-1/4,-y+1/2,z+1/4
-z,-x+1/2,-y+1/2
z-1/4,x+1/4,-y+1/2
-z,x+1/4,y+1/4
z-1/4,-x+1/2,y+1/4
-y,-z+1/2,-x+1/2
-y,z+1/4,x+1/4
y-1/4,-z+1/2,x+1/4
y-1/4,z+1/4,-x+1/2
x+1/2,y,z+1/2
-x+3/4,-y+1/4,z+1/2
x+1/2,-y+1/4,-z+3/4
-x+3/4,y,-z+3/4
z+1/2,x,y+1/2
-z+3/4,-x+1/4,y+1/2
z+1/2,-x+1/4,-y+3/4
-z+3/4,x,-y+3/4
y+1/2,z,x+1/2
y+1/2,-z+1/4,-x+3/4
-y+3/4,z,-x+3/4
-y+3/4,-z+1/4,x+1/2
-x+1/2,-y,-z+1/2
x+1/4,y-1/4,-z+1/2
-x+1/2,y-1/4,z+1/4
x+1/4,-y,z+1/4
-z+1/2,-x,-y+1/2
z+1/4,x-1/4,-y+1/2
-z+1/2,x-1/4,y+1/4
z+1/4,-x,y+1/4
-y+1/2,-z,-x+1/2
-y+1/2,z-1/4,x+1/4
y+1/4,-z,x+1/4
y+1/4,z-1/4,-x+1/2
x+1/2,y+1/2,z
-x+3/4,-y+3/4,z
x+1/2,-y+3/4,-z+1/4
-x+3/4,y+1/2,-z+1/4
z+1/2,x+1/2,y
-z+3/4,-x+3/4,y
z+1/2,-x+3/4,-y+1/4
-z+3/4,x+1/2,-y+1/4
y+1/2,z+1/2,x
y+1/2,-z+3/4,-x+1/4
-y+3/4,z+1/2,-x+1/4
-y+3/4,-z+3/4,x
-x+1/2,-y+1/2,-z
x+1/4,y+1/4,-z
-x+1/2,y+1/4,z-1/4
x+1/4,-y+1/2,z-1/4
-z+1/2,-x+1/2,-y
z+1/4,x+1/4,-y
-z+1/2,x+1/4,y-1/4
z+1/4,-x+1/2,y-1/4
-y+1/2,-z+1/2,-x
-y+1/2,z+1/4,x-1/4
y+1/4,-z+1/2,x-1/4
y+1/4,z+1/4,-x

loop_
_atom_site_label
_atom_site_type_symbol
_atom_site_fract_x
_atom_site_fract_y
_atom_site_fract_z
_atom_site_occupancy
_atom_site_U_iso_or_equiv
O3 O-2 -0.0235 0.0696 0.0707 1 0.0
O5 O-2 0 0 0 0.54 0.0
Li1 Li+1 0.053 0.053 0.053 0.78 0.0
Al1 Al+3 -0.051 0.1245 0.0375 0.9583 0.0
Li2 Li+1 0.21 0.21 0.21 0.51 0.0
O2 O-2 -0.001 -0.0008 0.1507 1 0.0
O1 O-2 -0.1 -0.0007 0.103 1 0.0
Na2 Na+1 0.25 0.25 0.25 0.34 0.0
Si1 Si+4 -0.0505 0.0367 0.1256 1 0.0
Na3 Na+1 0.42 0.102 0.104 0.09 0.0
Si2 Si+4 -0.051 0.1245 0.0375 0.0417 0.0
Na1 Na+1 0.073 0.073 0.073 0.15 0.0
O4 O-2 -0.0706 0.0769 0.1714 1 0.0
